data_2232752
loop_
_publ_author_name
'Pojarov\'a, Michaela'
'Du\<sek, Michal'
'Makrl\'ik, Emanuel'
'Babain, Vasily A.'

_publ_section_title
;
 <i>N</i>,<i>N</i>,<i>N</i>',<i>N</i>'-Tetraethylpyridine-2,6-dicarboxamide
;
_journal_coeditor_code HG5112
_journal_issue 12
_journal_name_full 'Acta Crystallographica Section E'
_journal_page_first o3197
_journal_paper_doi 10.1107/S1600536811045727
_journal_volume 67
_journal_year 2011
_chemical_formula_iupac 'C15 H23 N3 O2'
_chemical_formula_moiety 'C15 H23 N3 O2'
_chemical_formula_sum 'C15 H23 N3 O2'
_chemical_formula_weight 277.36
_chemical_name_systematic
;
<i>N</i>,<i>N</i>,<i>N</i>',<i>N</i>'-Tetraethylpyridine-2,6-dicarboxamide
;
_space_group_IT_number 2
_symmetry_cell_setting triclinic
_symmetry_space_group_name_Hall '-P 1'
_symmetry_space_group_name_H-M 'P -1'
_atom_sites_solution_hydrogens geom
_atom_sites_solution_primary direct
_atom_sites_solution_secondary difmap
_audit_creation_method SHELXL-97
_cell_angle_alpha 90.255(2)
_cell_angle_beta 105.050(2)
_cell_angle_gamma 102.600(2)
_cell_formula_units_Z 4
_cell_length_a 11.1919(3)
_cell_length_b 11.7913(3)
_cell_length_c 12.2774(3)
_cell_measurement_reflns_used 10531
_cell_measurement_temperature 120.0
_cell_measurement_theta_max 66.9360
_cell_measurement_theta_min 3.7329
_cell_volume 1523.75(7)
_computing_cell_refinement 'Crysalis PRO (Agilent, 2011)'
_computing_data_collection 'Crysalis PRO (Agilent, 2011)'
_computing_data_reduction 'Crysalis PRO (Agilent, 2011)'
_computing_molecular_graphics 'Mercury (Macrae <i>et al.</i>, 2006) and DIAMOND (Brandenburg & Putz, 2005)'
_computing_publication_material 'publCIF (Westrip, 2010)'
_computing_structure_refinement 'SHELXL97 (Sheldrick, 2008)'
_computing_structure_solution 'SHELXS97 (Sheldrick, 2008)'
_diffrn_ambient_temperature 120.0
_diffrn_detector_area_resol_mean 10.3784
_diffrn_measured_fraction_theta_full 0.996
_diffrn_measured_fraction_theta_max 0.996
_diffrn_measurement_device_type 'Agilent Xcalibur Atlas Gemini ultra'
_diffrn_measurement_method
;
Rotation method data acquisition using \w
;
_diffrn_radiation_monochromator mirror
_diffrn_radiation_source 'Enhance Ultra (Cu) X-ray Source'
_diffrn_radiation_type 'Cu K\a'
_diffrn_radiation_wavelength 1.5418
_diffrn_reflns_av_R_equivalents 0.0233
_diffrn_reflns_av_sigmaI/netI 0.0180
_diffrn_reflns_limit_h_max 13
_diffrn_reflns_limit_h_min -13
_diffrn_reflns_limit_k_max 14
_diffrn_reflns_limit_k_min -14
_diffrn_reflns_limit_l_max 13
_diffrn_reflns_limit_l_min -14
_diffrn_reflns_number 17964
_diffrn_reflns_theta_full 67.04
_diffrn_reflns_theta_max 67.04
_diffrn_reflns_theta_min 3.74
_exptl_absorpt_coefficient_mu 0.654
_exptl_absorpt_correction_T_max 0.815
_exptl_absorpt_correction_T_min 0.538
_exptl_absorpt_correction_type analytical
_exptl_absorpt_process_details
;
(CrysAlis PRO; Agilent, 2011)
;
_exptl_crystal_colour colourless
_exptl_crystal_density_diffrn 1.209
_exptl_crystal_density_method 'not measured'
_exptl_crystal_description prism
_exptl_crystal_F_000 600
_exptl_crystal_size_max 0.5322
_exptl_crystal_size_mid 0.3752
_exptl_crystal_size_min 0.1376
_refine_diff_density_max 0.243
_refine_diff_density_min -0.227
_refine_ls_extinction_method none
_refine_ls_goodness_of_fit_ref 1.041
_refine_ls_hydrogen_treatment constr
_refine_ls_matrix_type full
_refine_ls_number_parameters 369
_refine_ls_number_reflns 5424
_refine_ls_number_restraints 0
_refine_ls_restrained_S_all 1.041
_refine_ls_R_factor_all 0.0350
_refine_ls_R_factor_gt 0.0326
_refine_ls_shift/su_max 0.000
_refine_ls_shift/su_mean 0.000
_refine_ls_structure_factor_coef Fsqd
_refine_ls_weighting_details 'calc w=1/[\s^2^(Fo^2^)+(0.0492P)^2^+0.3468P] where P=(Fo^2^+2Fc^2^)/3'
_refine_ls_weighting_scheme calc
_refine_ls_wR_factor_gt 0.0870
_refine_ls_wR_factor_ref 0.0893
_reflns_number_gt 5034
_reflns_number_total 5424
_reflns_threshold_expression I>2sigma(I)
_cod_data_source_file hg5112.cif
_cod_data_source_block I
_cod_original_cell_volume 1523.74(7)
_cod_database_code 2232752
_cod_database_fobs_code 2232752

loop_
_symmetry_equiv_pos_as_xyz
'x, y, z'
'-x, -y, -z'

loop_
_atom_site_type_symbol
_atom_site_label
_atom_site_fract_x
_atom_site_fract_y
_atom_site_fract_z
_atom_site_U_iso_or_equiv
_atom_site_adp_type
_atom_site_calc_flag
_atom_site_refinement_flags
_atom_site_occupancy
_atom_site_symmetry_multiplicity
C C1 0.34518(10) 0.08087(9) 0.64634(8) 0.0204(2) Uani d . 1 1
C C2 0.33423(11) -0.03673(9) 0.66482(9) 0.0246(2) Uani d . 1 1
H H2 0.2551 -0.0882 0.6484 0.030 Uiso calc R 1 1
C C3 0.44453(11) -0.07514(9) 0.70844(9) 0.0269(2) Uani d . 1 1
H H3 0.4405 -0.1533 0.7218 0.032 Uiso calc R 1 1
C C4 0.56088(11) 0.00389(9) 0.73192(9) 0.0243(2) Uani d . 1 1
H H4 0.6358 -0.0196 0.7637 0.029 Uiso calc R 1 1
C C5 0.56290(10) 0.11901(9) 0.70686(8) 0.0203(2) Uani d . 1 1
C C6 0.23248(10) 0.13636(9) 0.61227(9) 0.0211(2) Uani d . 1 1
C C7 0.08199(10) 0.20920(10) 0.46756(10) 0.0263(2) Uani d . 1 1
H H7A 0.0343 0.2047 0.5237 0.032 Uiso calc R 1 1
H H7B 0.0235 0.1753 0.3962 0.032 Uiso calc R 1 1
C C8 0.13952(11) 0.33599(10) 0.45498(10) 0.0294(2) Uani d . 1 1
H H8A 0.1995 0.3690 0.5248 0.035 Uiso calc R 1 1
H H8B 0.0734 0.3782 0.4362 0.035 Uiso calc R 1 1
H H8C 0.1820 0.3409 0.3960 0.035 Uiso calc R 1 1
C C9 0.22324(10) 0.09539(10) 0.41142(9) 0.0245(2) Uani d . 1 1
H H9A 0.3102 0.0880 0.4413 0.029 Uiso calc R 1 1
H H9B 0.2217 0.1492 0.3518 0.029 Uiso calc R 1 1
C C10 0.14003(12) -0.02268(11) 0.36241(11) 0.0343(3) Uani d . 1 1
H H10A 0.1516 -0.0791 0.4181 0.041 Uiso calc R 1 1
H H10B 0.1632 -0.0459 0.2971 0.041 Uiso calc R 1 1
H H10C 0.0526 -0.0178 0.3410 0.041 Uiso calc R 1 1
C C11 0.68695(10) 0.20972(9) 0.73695(9) 0.0213(2) Uani d . 1 1
C C12 0.63999(11) 0.27551(10) 0.54038(9) 0.0264(2) Uani d . 1 1
H H12A 0.5875 0.1971 0.5229 0.032 Uiso calc R 1 1
H H12B 0.7009 0.2854 0.4956 0.032 Uiso calc R 1 1
C C13 0.55615(12) 0.36185(12) 0.50620(11) 0.0357(3) Uani d . 1 1
H H13A 0.4917 0.3492 0.5462 0.043 Uiso calc R 1 1
H H13B 0.5168 0.3512 0.4263 0.043 Uiso calc R 1 1
H H13C 0.6070 0.4398 0.5244 0.043 Uiso calc R 1 1
C C14 0.82160(11) 0.38506(10) 0.69519(10) 0.0282(2) Uani d . 1 1
H H14A 0.8443 0.3990 0.7767 0.034 Uiso calc R 1 1
H H14B 0.8001 0.4549 0.6619 0.034 Uiso calc R 1 1
C C15 0.93595(11) 0.36358(11) 0.66058(12) 0.0344(3) Uani d . 1 1
H H15A 0.9613 0.2974 0.6969 0.041 Uiso calc R 1 1
H H15B 1.0048 0.4310 0.6829 0.041 Uiso calc R 1 1
H H15C 0.9141 0.3488 0.5801 0.041 Uiso calc R 1 1
N N1 0.45723(8) 0.15775(7) 0.66542(7) 0.01987(19) Uani d . 1 1
N N2 0.18053(8) 0.14265(8) 0.50181(7) 0.0226(2) Uani d . 1 1
N N3 0.70930(8) 0.28815(8) 0.66088(8) 0.0229(2) Uani d . 1 1
O O1 0.19638(7) 0.17751(7) 0.68735(7) 0.02933(19) Uani d . 1 1
O O2 0.76002(8) 0.21063(7) 0.83144(6) 0.02971(19) Uani d . 1 1
C C16 0.34289(10) 0.58314(9) 0.77594(8) 0.0194(2) Uani d . 1 1
C C17 0.33178(10) 0.46562(9) 0.75081(9) 0.0226(2) Uani d . 1 1
H H17 0.2525 0.4144 0.7285 0.027 Uiso calc R 1 1
C C18 0.44214(11) 0.42685(9) 0.75996(9) 0.0243(2) Uani d . 1 1
H H18 0.4381 0.3489 0.7431 0.029 Uiso calc R 1 1
C C19 0.55846(10) 0.50556(9) 0.79455(9) 0.0227(2) Uani d . 1 1
H H19 0.6336 0.4820 0.7991 0.027 Uiso calc R 1 1
C C20 0.56057(10) 0.62050(9) 0.82237(8) 0.0192(2) Uani d . 1 1
C C21 0.22925(9) 0.63767(9) 0.75813(9) 0.0199(2) Uani d . 1 1
C C22 0.07365(10) 0.70041(10) 0.83483(10) 0.0259(2) Uani d . 1 1
H H22A 0.0197 0.6636 0.8810 0.031 Uiso calc R 1 1
H H22B 0.0230 0.6910 0.7568 0.031 Uiso calc R 1 1
C C23 0.12039(12) 0.82907(10) 0.87084(11) 0.0326(3) Uani d . 1 1
H H23A 0.1691 0.8386 0.9485 0.039 Uiso calc R 1 1
H H23B 0.0490 0.8641 0.8624 0.039 Uiso calc R 1 1
H H23C 0.1727 0.8660 0.8244 0.039 Uiso calc R 1 1
C C24 0.22581(10) 0.59551(10) 0.95535(9) 0.0240(2) Uani d . 1 1
H H24A 0.2183 0.6452 1.0152 0.029 Uiso calc R 1 1
H H24B 0.3150 0.5956 0.9675 0.029 Uiso calc R 1 1
C C25 0.15180(11) 0.47232(10) 0.96115(10) 0.0295(3) Uani d . 1 1
H H25A 0.0624 0.4697 0.9379 0.035 Uiso calc R 1 1
H H25B 0.1743 0.4493 1.0373 0.035 Uiso calc R 1 1
H H25C 0.1719 0.4202 0.9119 0.035 Uiso calc R 1 1
C C26 0.68515(10) 0.70986(9) 0.85781(9) 0.0201(2) Uani d . 1 1
C C27 0.62809(10) 0.77044(10) 1.02959(9) 0.0256(2) Uani d . 1 1
H H27A 0.6847 0.7776 1.1052 0.031 Uiso calc R 1 1
H H27B 0.5737 0.6927 1.0177 0.031 Uiso calc R 1 1
C C28 0.54606(12) 0.85895(12) 1.02167(11) 0.0358(3) Uani d . 1 1
H H28A 0.5992 0.9362 1.0334 0.043 Uiso calc R 1 1
H H28B 0.5003 0.8466 1.0784 0.043 Uiso calc R 1 1
H H28C 0.4869 0.8500 0.9482 0.043 Uiso calc R 1 1
C C29 0.81996(11) 0.87818(10) 0.97545(10) 0.0279(2) Uani d . 1 1
H H29A 0.8002 0.9477 1.0020 0.034 Uiso calc R 1 1
H H29B 0.8475 0.8958 0.9075 0.034 Uiso calc R 1 1
C C30 0.92803(11) 0.84799(11) 1.06496(10) 0.0318(3) Uani d . 1 1
H H30A 0.9023 0.8325 1.1332 0.038 Uiso calc R 1 1
H H30B 1.0008 0.9122 1.0797 0.038 Uiso calc R 1 1
H H30C 0.9494 0.7802 1.0387 0.038 Uiso calc R 1 1
N N4 0.45478(8) 0.65964(7) 0.81247(7) 0.01912(18) Uani d . 1 1
N N5 0.17952(8) 0.64264(8) 0.84598(7) 0.02175(19) Uani d . 1 1
N N6 0.70426(8) 0.78454(8) 0.94712(7) 0.0219(2) Uani d . 1 1
O O3 0.18965(7) 0.67712(7) 0.66658(6) 0.02781(18) Uani d . 1 1
O O4 0.76290(7) 0.71225(7) 0.80198(7) 0.02781(18) Uani d . 1 1

loop_
_atom_site_aniso_label
_atom_site_aniso_U_11
_atom_site_aniso_U_22
_atom_site_aniso_U_33
_atom_site_aniso_U_12
_atom_site_aniso_U_13
_atom_site_aniso_U_23
C1 0.0241(5) 0.0214(5) 0.0163(5) 0.0032(4) 0.0081(4) 0.0002(4)
C2 0.0278(6) 0.0213(5) 0.0241(5) 0.0010(4) 0.0098(4) 0.0018(4)
C3 0.0376(6) 0.0189(5) 0.0270(6) 0.0070(4) 0.0133(5) 0.0052(4)
C4 0.0290(6) 0.0251(5) 0.0230(5) 0.0111(4) 0.0100(4) 0.0053(4)
C5 0.0241(5) 0.0224(5) 0.0165(5) 0.0064(4) 0.0083(4) 0.0009(4)
C6 0.0210(5) 0.0185(5) 0.0227(5) -0.0007(4) 0.0083(4) 0.0002(4)
C7 0.0235(5) 0.0312(6) 0.0254(5) 0.0083(4) 0.0067(4) 0.0032(4)
C8 0.0324(6) 0.0287(6) 0.0262(6) 0.0089(5) 0.0048(5) 0.0022(4)
C9 0.0258(5) 0.0292(6) 0.0206(5) 0.0063(4) 0.0098(4) 0.0019(4)
C10 0.0350(6) 0.0342(6) 0.0333(6) 0.0032(5) 0.0127(5) -0.0066(5)
C11 0.0221(5) 0.0226(5) 0.0214(5) 0.0078(4) 0.0077(4) -0.0012(4)
C12 0.0272(6) 0.0311(6) 0.0216(5) 0.0029(4) 0.0105(4) 0.0028(4)
C13 0.0374(7) 0.0403(7) 0.0306(6) 0.0104(5) 0.0101(5) 0.0123(5)
C14 0.0261(6) 0.0228(5) 0.0348(6) 0.0007(4) 0.0107(5) -0.0021(5)
C15 0.0237(6) 0.0341(6) 0.0444(7) 0.0020(5) 0.0113(5) -0.0022(5)
N1 0.0224(4) 0.0198(4) 0.0183(4) 0.0045(3) 0.0074(3) 0.0010(3)
N2 0.0223(4) 0.0248(5) 0.0224(4) 0.0060(4) 0.0085(4) 0.0019(4)
N3 0.0223(4) 0.0222(4) 0.0240(5) 0.0022(4) 0.0083(4) -0.0001(4)
O1 0.0282(4) 0.0382(5) 0.0241(4) 0.0096(3) 0.0098(3) -0.0030(3)
O2 0.0281(4) 0.0343(4) 0.0237(4) 0.0062(3) 0.0022(3) 0.0003(3)
C16 0.0215(5) 0.0209(5) 0.0160(5) 0.0032(4) 0.0068(4) 0.0018(4)
C17 0.0241(5) 0.0210(5) 0.0210(5) 0.0007(4) 0.0068(4) -0.0013(4)
C18 0.0323(6) 0.0185(5) 0.0233(5) 0.0060(4) 0.0092(5) -0.0012(4)
C19 0.0250(5) 0.0243(5) 0.0211(5) 0.0088(4) 0.0075(4) 0.0011(4)
C20 0.0223(5) 0.0211(5) 0.0155(5) 0.0052(4) 0.0069(4) 0.0027(4)
C21 0.0189(5) 0.0175(5) 0.0211(5) 0.0002(4) 0.0052(4) -0.0003(4)
C22 0.0235(5) 0.0312(6) 0.0270(6) 0.0107(4) 0.0097(4) 0.0040(4)
C23 0.0401(7) 0.0298(6) 0.0355(6) 0.0147(5) 0.0177(5) 0.0055(5)
C24 0.0245(5) 0.0300(6) 0.0191(5) 0.0084(4) 0.0069(4) 0.0025(4)
C25 0.0321(6) 0.0316(6) 0.0275(6) 0.0095(5) 0.0105(5) 0.0076(5)
C26 0.0204(5) 0.0203(5) 0.0207(5) 0.0065(4) 0.0059(4) 0.0048(4)
C27 0.0255(5) 0.0301(6) 0.0200(5) 0.0025(4) 0.0074(4) -0.0014(4)
C28 0.0366(7) 0.0418(7) 0.0326(6) 0.0125(5) 0.0124(5) -0.0073(5)
C29 0.0269(6) 0.0210(5) 0.0323(6) -0.0016(4) 0.0075(5) -0.0004(4)
C30 0.0247(6) 0.0346(6) 0.0306(6) -0.0031(5) 0.0057(5) 0.0005(5)
N4 0.0205(4) 0.0197(4) 0.0177(4) 0.0042(3) 0.0062(3) 0.0021(3)
N5 0.0217(4) 0.0238(4) 0.0214(4) 0.0069(3) 0.0071(4) 0.0022(3)
N6 0.0216(4) 0.0205(4) 0.0225(4) 0.0014(3) 0.0070(4) 0.0007(3)
O3 0.0256(4) 0.0365(4) 0.0233(4) 0.0096(3) 0.0076(3) 0.0083(3)
O4 0.0248(4) 0.0331(4) 0.0282(4) 0.0045(3) 0.0135(3) 0.0022(3)

loop_
_atom_type_symbol
_atom_type_description
_atom_type_scat_dispersion_real
_atom_type_scat_dispersion_imag
_atom_type_scat_source
C C 0.0181 0.0091 'International Tables Vol C Tables 4.2.6.8 and 6.1.1.4'
H H 0.0000 0.0000 'International Tables Vol C Tables 4.2.6.8 and 6.1.1.4'
N N 0.0311 0.0180 'International Tables Vol C Tables 4.2.6.8 and 6.1.1.4'
O O 0.0492 0.0322 'International Tables Vol C Tables 4.2.6.8 and 6.1.1.4'

loop_
_geom_angle_atom_site_label_1
_geom_angle_atom_site_label_2
_geom_angle_atom_site_label_3
_geom_angle
N1 C1 C2 123.17(10)
N1 C1 C6 113.32(9)
C2 C1 C6 123.33(9)
C3 C2 C1 118.12(10)
C3 C2 H2 120.9
C1 C2 H2 120.9
C2 C3 C4 119.41(10)
C2 C3 H3 120.3
C4 C3 H3 120.3
C3 C4 C5 118.44(10)
C3 C4 H4 120.8
C5 C4 H4 120.8
N1 C5 C4 122.88(10)
N1 C5 C11 116.55(9)
C4 C5 C11 120.30(10)
O1 C6 N2 123.47(10)
O1 C6 C1 118.47(9)
N2 C6 C1 117.99(9)
N2 C7 C8 111.25(9)
N2 C7 H7A 109.4
C8 C7 H7A 109.4
N2 C7 H7B 109.4
C8 C7 H7B 109.4
H7A C7 H7B 108.0
C7 C8 H8A 109.5
C7 C8 H8B 109.5
H8A C8 H8B 109.5
C7 C8 H8C 109.5
H8A C8 H8C 109.5
H8B C8 H8C 109.5
N2 C9 C10 111.82(9)
N2 C9 H9A 109.3
C10 C9 H9A 109.3
N2 C9 H9B 109.3
C10 C9 H9B 109.3
H9A C9 H9B 107.9
C9 C10 H10A 109.5
C9 C10 H10B 109.5
H10A C10 H10B 109.5
C9 C10 H10C 109.5
H10A C10 H10C 109.5
H10B C10 H10C 109.5
O2 C11 N3 123.47(10)
O2 C11 C5 118.13(9)
N3 C11 C5 118.34(9)
N3 C12 C13 113.75(9)
N3 C12 H12A 108.8
C13 C12 H12A 108.8
N3 C12 H12B 108.8
C13 C12 H12B 108.8
H12A C12 H12B 107.7
C12 C13 H13A 109.5
C12 C13 H13B 109.5
H13A C13 H13B 109.5
C12 C13 H13C 109.5
H13A C13 H13C 109.5
H13B C13 H13C 109.5
N3 C14 C15 113.57(9)
N3 C14 H14A 108.9
C15 C14 H14A 108.9
N3 C14 H14B 108.9
C15 C14 H14B 108.9
H14A C14 H14B 107.7
C14 C15 H15A 109.5
C14 C15 H15B 109.5
H15A C15 H15B 109.5
C14 C15 H15C 109.5
H15A C15 H15C 109.5
H15B C15 H15C 109.5
C5 N1 C1 117.90(9)
C6 N2 C7 118.62(9)
C6 N2 C9 124.19(9)
C7 N2 C9 116.98(9)
C11 N3 C14 118.41(9)
C11 N3 C12 124.65(9)
C14 N3 C12 116.35(9)
N4 C16 C17 123.29(10)
N4 C16 C21 113.76(9)
C17 C16 C21 122.86(9)
C18 C17 C16 118.14(10)
C18 C17 H17 120.9
C16 C17 H17 120.9
C19 C18 C17 119.22(10)
C19 C18 H18 120.4
C17 C18 H18 120.4
C18 C19 C20 118.61(10)
C18 C19 H19 120.7
C20 C19 H19 120.7
N4 C20 C19 122.84(9)
N4 C20 C26 116.66(9)
C19 C20 C26 120.35(9)
O3 C21 N5 123.73(10)
O3 C21 C16 119.16(9)
N5 C21 C16 117.09(9)
N5 C22 C23 111.66(9)
N5 C22 H22A 109.3
C23 C22 H22A 109.3
N5 C22 H22B 109.3
C23 C22 H22B 109.3
H22A C22 H22B 107.9
C22 C23 H23A 109.5
C22 C23 H23B 109.5
H23A C23 H23B 109.5
C22 C23 H23C 109.5
H23A C23 H23C 109.5
H23B C23 H23C 109.5
N5 C24 C25 111.75(9)
N5 C24 H24A 109.3
C25 C24 H24A 109.3
N5 C24 H24B 109.3
C25 C24 H24B 109.3
H24A C24 H24B 107.9
C24 C25 H25A 109.5
C24 C25 H25B 109.5
H25A C25 H25B 109.5
C24 C25 H25C 109.5
H25A C25 H25C 109.5
H25B C25 H25C 109.5
O4 C26 N6 123.44(9)
O4 C26 C20 118.43(9)
N6 C26 C20 118.11(9)
N6 C27 C28 113.31(10)
N6 C27 H27A 108.9
C28 C27 H27A 108.9
N6 C27 H27B 108.9
C28 C27 H27B 108.9
H27A C27 H27B 107.7
C27 C28 H28A 109.5
C27 C28 H28B 109.5
H28A C28 H28B 109.5
C27 C28 H28C 109.5
H28A C28 H28C 109.5
H28B C28 H28C 109.5
N6 C29 C30 113.32(9)
N6 C29 H29A 108.9
C30 C29 H29A 108.9
N6 C29 H29B 108.9
C30 C29 H29B 108.9
H29A C29 H29B 107.7
C29 C30 H30A 109.5
C29 C30 H30B 109.5
H30A C30 H30B 109.5
C29 C30 H30C 109.5
H30A C30 H30C 109.5
H30B C30 H30C 109.5
C20 N4 C16 117.81(9)
C21 N5 C24 124.13(9)
C21 N5 C22 119.09(9)
C24 N5 C22 116.76(8)
C26 N6 C29 118.26(9)
C26 N6 C27 125.00(9)
C29 N6 C27 116.11(8)

loop_
_geom_bond_atom_site_label_1
_geom_bond_atom_site_label_2
_geom_bond_distance
C1 N1 1.3412(13)
C1 C2 1.3900(15)
C1 C6 1.5108(15)
C2 C3 1.3851(17)
C2 H2 0.9300
C3 C4 1.3857(16)
C3 H3 0.9300
C4 C5 1.3899(15)
C4 H4 0.9300
C5 N1 1.3383(14)
C5 C11 1.5134(14)
C6 O1 1.2342(13)
C6 N2 1.3390(14)
C7 N2 1.4658(14)
C7 C8 1.5190(16)
C7 H7A 0.9700
C7 H7B 0.9700
C8 H8A 0.9600
C8 H8B 0.9600
C8 H8C 0.9600
C9 N2 1.4686(14)
C9 C10 1.5177(16)
C9 H9A 0.9700
C9 H9B 0.9700
C10 H10A 0.9600
C10 H10B 0.9600
C10 H10C 0.9600
C11 O2 1.2320(13)
C11 N3 1.3484(14)
C12 N3 1.4711(14)
C12 C13 1.5195(17)
C12 H12A 0.9700
C12 H12B 0.9700
C13 H13A 0.9600
C13 H13B 0.9600
C13 H13C 0.9600
C14 N3 1.4686(14)
C14 C15 1.5184(16)
C14 H14A 0.9700
C14 H14B 0.9700
C15 H15A 0.9600
C15 H15B 0.9600
C15 H15C 0.9600
C16 N4 1.3397(13)
C16 C17 1.3900(15)
C16 C21 1.5141(14)
C17 C18 1.3864(16)
C17 H17 0.9300
C18 C19 1.3852(16)
C18 H18 0.9300
C19 C20 1.3899(15)
C19 H19 0.9300
C20 N4 1.3393(14)
C20 C26 1.5112(14)
C21 O3 1.2296(13)
C21 N5 1.3424(14)
C22 N5 1.4682(14)
C22 C23 1.5160(17)
C22 H22A 0.9700
C22 H22B 0.9700
C23 H23A 0.9600
C23 H23B 0.9600
C23 H23C 0.9600
C24 N5 1.4667(14)
C24 C25 1.5191(16)
C24 H24A 0.9700
C24 H24B 0.9700
C25 H25A 0.9600
C25 H25B 0.9600
C25 H25C 0.9600
C26 O4 1.2357(13)
C26 N6 1.3457(14)
C27 N6 1.4722(14)
C27 C28 1.5213(17)
C27 H27A 0.9700
C27 H27B 0.9700
C28 H28A 0.9600
C28 H28B 0.9600
C28 H28C 0.9600
C29 N6 1.4682(13)
C29 C30 1.5161(17)
C29 H29A 0.9700
C29 H29B 0.9700
C30 H30A 0.9600
C30 H30B 0.9600
C30 H30C 0.9600

loop_
_geom_hbond_atom_site_label_D
_geom_hbond_atom_site_label_H
_geom_hbond_atom_site_label_A
_geom_hbond_site_symmetry_A
_geom_hbond_distance_DH
_geom_hbond_distance_HA
_geom_hbond_distance_DA
_geom_hbond_angle_DHA
C3 H3 N4 1_545 0.93 2.49 3.3970(10) 164
C9 H9B O4 2_666 0.97 2.52 3.4850(10) 175
C12 H12B O3 2_666 0.97 2.59 3.5310(10) 164
C18 H18 N1 . 0.93 2.52 3.4270(10) 166
C24 H24A O2 2_667 0.97 2.46 3.4170(10) 169
C27 H27A O1 2_667 0.97 2.54 3.4960(10) 168
C13 H13B Cg(2) 2_666 0.97 2.97 3.7260(10) 139

loop_
_cod_related_entry_id
_cod_related_entry_database
_cod_related_entry_code
1 ChemSpider 91443
